data_2014605
loop_
_publ_author_name
'\'Slepokura, Katarzyna'
'Gaw\/lowska, Monika'

_publ_section_title
;
 <i>N</i>-Amidino-4-hydroxy-<small>L</small>-proline monohydrate and
 <i>N</i>-amidino-<small>L</small>-methionine monohydrate
;
_journal_issue 1
_journal_name_full 'Acta Crystallographica Section C'
_journal_page_first o25
_journal_page_last o28
_journal_paper_doi 10.1107/S0108270104029373
_journal_volume 61
_journal_year 2005
_chemical_formula_iupac 'C6 H13 N3 O2 S , H2 O'
_chemical_formula_moiety 'C6 H13 N3 O2 S , H2 O'
_chemical_formula_sum 'C6 H15 N3 O3 S'
_chemical_formula_weight 209.27
_chemical_name_systematic
;
N-amidino-L-methionine monohydrate
;
_space_group_IT_number 4
_symmetry_cell_setting monoclinic
_symmetry_space_group_name_Hall 'P 2yb'
_symmetry_space_group_name_H-M 'P 1 21 1'
_atom_sites_solution_hydrogens geom
_atom_sites_solution_primary direct
_atom_sites_solution_secondary difmap
_audit_creation_method SHELXL97
_cell_angle_alpha 90.00
_cell_angle_beta 105.64(3)
_cell_angle_gamma 90.00
_cell_formula_units_Z 4
_cell_length_a 8.982(3)
_cell_length_b 9.844(3)
_cell_length_c 12.066(4)
_cell_measurement_reflns_used 18427
_cell_measurement_temperature 100(2)
_cell_measurement_theta_max 36.64
_cell_measurement_theta_min 3.14
_cell_volume 1027.4(6)
_computing_cell_refinement 'CrysAlisRED (Oxford Diffraction, 2003)'
_computing_data_collection 'CrysAlisCCD (Oxford Diffraction, 2003)'
_computing_data_reduction CrysAlisRED
_computing_molecular_graphics 'SHELXTL (Bruker, 1997)'
_computing_publication_material SHELXL97
_computing_structure_refinement 'SHELXL97 (Sheldrick, 1997)'
_computing_structure_solution 'SHELXS97 (Sheldrick, 1997)'
_diffrn_ambient_temperature 100(2)
_diffrn_measured_fraction_theta_full 0.995
_diffrn_measured_fraction_theta_max 0.995
_diffrn_measurement_device_type 'Kuma KM4 CCD \k-geometry diffractometer'
_diffrn_measurement_method \w
_diffrn_radiation_monochromator graphite
_diffrn_radiation_source 'fine-focus sealed tube'
_diffrn_radiation_type MoK\a
_diffrn_radiation_wavelength 0.71073
_diffrn_reflns_av_R_equivalents 0.0355
_diffrn_reflns_av_sigmaI/netI 0.0509
_diffrn_reflns_limit_h_max 14
_diffrn_reflns_limit_h_min -14
_diffrn_reflns_limit_k_max 16
_diffrn_reflns_limit_k_min -15
_diffrn_reflns_limit_l_max 17
_diffrn_reflns_limit_l_min -19
_diffrn_reflns_number 21484
_diffrn_reflns_theta_full 35.99
_diffrn_reflns_theta_max 36.00
_diffrn_reflns_theta_min 3.14
_exptl_absorpt_coefficient_mu 0.298
_exptl_absorpt_correction_type none
_exptl_crystal_colour colourless
_exptl_crystal_density_diffrn 1.353
_exptl_crystal_density_meas ?
_exptl_crystal_density_method 'not measured'
_exptl_crystal_description parallelepiped
_exptl_crystal_F_000 448
_exptl_crystal_size_max 0.30
_exptl_crystal_size_mid 0.10
_exptl_crystal_size_min 0.10
_refine_diff_density_max 0.35
_refine_diff_density_min -0.23
_refine_ls_abs_structure_details
;
known absolute configuration confirmed by anomalous dispersion effects
(Flack, 1983) with how many Friedel pairs
;
_refine_ls_abs_structure_Flack -0.02(4)
_refine_ls_extinction_method none
_refine_ls_goodness_of_fit_ref 0.980
_refine_ls_hydrogen_treatment mixed
_refine_ls_matrix_type full
_refine_ls_number_parameters 354
_refine_ls_number_reflns 8879
_refine_ls_number_restraints 1
_refine_ls_restrained_S_all 0.980
_refine_ls_R_factor_all 0.0527
_refine_ls_R_factor_gt 0.0393
_refine_ls_shift/su_max 0.001
_refine_ls_shift/su_mean 0.000
_refine_ls_structure_factor_coef Fsqd
_refine_ls_weighting_details 'w = 1/[\s^2^(Fo^2^)+(0.0399P)^2^] where P=(Fo^2^+2Fc^2^)/3'
_refine_ls_weighting_scheme calc
_refine_ls_wR_factor_gt 0.0742
_refine_ls_wR_factor_ref 0.0777
_reflns_number_gt 7275
_reflns_number_total 8879
_reflns_threshold_expression I>2\s(I)
_cod_data_source_file av1216.cif
_cod_data_source_block II
_cod_depositor_comments
;
The following automatic conversions were performed:

'_exptl_crystal_density_meas' value 'not measured' was changed to '?'
- the value is perceived as not measured.

Automatic conversion script
Id: cif_fix_values 3008 2015-01-20 13:52:24Z robertas 
;
_cod_original_sg_symbol_H-M 'P 21'
_cod_database_code 2014605
_cod_database_fobs_code 2014605

loop_
_symmetry_equiv_pos_as_xyz
'x, y, z'
'-x, y+1/2, -z'

loop_
_atom_site_label
_atom_site_fract_x
_atom_site_fract_y
_atom_site_fract_z
_atom_site_U_iso_or_equiv
_atom_site_adp_type
_atom_site_calc_flag
_atom_site_refinement_flags
_atom_site_occupancy
_atom_site_disorder_assembly
_atom_site_disorder_group
_atom_site_type_symbol
S1 0.94101(4) 0.50568(4) 1.03889(3) 0.02469(8) Uani d . 1 . . S
S2 0.46058(4) 0.23271(4) 1.08970(3) 0.02891(8) Uani d . 1 . . S
O11 0.77277(9) 0.21446(9) 0.65866(7) 0.0159(2) Uani d . 1 . . O
O12 0.52003(10) 0.47343(9) 0.65140(8) 0.0191(2) Uani d . 1 . . O
O21 1.02248(10) 0.15741(9) 0.70187(8) 0.0164(2) Uani d . 1 . . O
O22 0.27924(9) 0.52598(8) 0.65441(7) 0.0152(2) Uani d . 1 . . O
O1W 0.35522(12) -0.22899(10) 0.57595(9) 0.0210(2) Uani d . 1 . . O
O2W 0.88979(11) 0.93637(9) 0.56948(9) 0.0206(2) Uani d . 1 . . O
N11 0.83253(12) 0.47833(10) 0.65204(9) 0.0139(2) Uani d . 1 . . N
N12 0.48149(11) 0.21256(10) 0.70620(9) 0.0148(2) Uani d . 1 . . N
N21 0.72029(12) 0.68607(11) 0.59634(10) 0.0173(2) Uani d . 1 . . N
N22 0.54351(12) 0.00644(12) 0.64286(10) 0.0185(2) Uani d . 1 . . N
N31 0.98387(12) 0.66325(11) 0.63070(10) 0.0165(2) Uani d . 1 . . N
N32 0.30246(13) 0.03436(11) 0.67038(11) 0.0189(2) Uani d . 1 . . N
C01 0.84695(13) 0.60876(11) 0.62699(10) 0.0130(2) Uani d . 1 . . C
C02 0.44111(13) 0.08558(12) 0.67294(10) 0.0140(2) Uani d . 1 . . C
C11 0.91564(12) 0.24223(12) 0.68850(9) 0.0119(2) Uani d . 1 . . C
C12 0.39705(13) 0.44856(11) 0.67573(9) 0.0121(2) Uani d . 1 . . C
C21 0.96236(13) 0.39179(11) 0.70969(10) 0.0126(2) Uani d . 1 . . C
C22 0.38356(13) 0.31501(12) 0.73820(10) 0.0130(2) Uani d . 1 . . C
C31 1.01853(13) 0.42511(13) 0.83939(10) 0.0157(2) Uani d . 1 . . C
C32 0.43105(15) 0.33898(12) 0.86910(11) 0.0159(2) Uani d . 1 . . C
C41 0.8908(15) 0.42094(15) 0.90065(11) 0.0202(2) Uani d . 1 . . C
C42 0.40892(15) 0.21132(14) 0.93510(11) 0.0212(2) Uani d . 1 . . C
C51 1.0842(2) 0.3911(2) 1.12186(14) 0.0383(4) Uani d . 1 . . C
C52 0.6667(2) 0.2505(2) 1.11843(14) 0.0319(3) Uani d . 1 . . C
H11 0.742(2) 0.455(2) 0.6571(14) 0.019(4) Uiso d . 1 . . H
H12 0.569(2) 0.239(2) 0.7014(15) 0.026(4) Uiso d . 1 . . H
H21 1.048(2) 0.407(2) 0.6777(13) 0.012(3) Uiso d . 1 . . H
H22 0.276(2) 0.286(2) 0.7135(13) 0.013 Uiso d . 1 . . H
H211 0.636(2) 0.654(2) 0.6035(14) 0.018(4) Uiso d . 1 . . H
H212 0.730(2) 0.770(2) 0.5856(15) 0.022(4) Uiso d . 1 . . H
H221 0.629(2) 0.040(2) 0.6378(14) 0.022(4) Uiso d . 1 . . H
H222 0.517(2) -0.069(2) 0.6214(15) 0.027(5) Uiso d . 1 . . H
H311 1.066(2) 0.613(2) 0.6459(15) 0.026(4) Uiso d . 1 . . H
H312 0.980(2) 0.742(2) 0.6060(16) 0.032(5) Uiso d . 1 . . H
H321 0.229(2) 0.077(2) 0.6850(15) 0.030(5) Uiso d . 1 . . H
H322 0.283(2) -0.044(2) 0.6448(15) 0.019(4) Uiso d . 1 . . H
H31A 1.102(2) 0.358(2) 0.8774(14) 0.022(4) Uiso d . 1 . . H
H31B 1.066(2) 0.516(2) 0.8462(13) 0.022(4) Uiso d . 1 . . H
H32A 0.539(2) 0.367(2) 0.8923(13) 0.015(4) Uiso d . 1 . . H
H32B 0.372(2) 0.414(2) 0.8875(14) 0.019(4) Uiso d . 1 . . H
H41A 0.863(2) 0.332(2) 0.9109(15) 0.026(4) Uiso d . 1 . . H
H41B 0.798(2) 0.468(2) 0.8600(15) 0.026(4) Uiso d . 1 . . H
H42A 0.462(2) 0.134(2) 0.9179(13) 0.016(4) Uiso d . 1 . . H
H42B 0.300(2) 0.185(2) 0.9140(15) 0.024(4) Uiso d . 1 . . H
H51A 1.114(2) 0.426(2) 1.199(2) 0.040(5) Uiso d . 1 . . H
H51B 1.177(3) 0.391(3) 1.095(2) 0.059(7) Uiso d . 1 . . H
H51C 1.041(3) 0.299(3) 1.113(2) 0.046(6) Uiso d . 1 . . H
H52A 0.709(2) 0.248(3) 1.200(2) 0.048(6) Uiso d . 1 . . H
H52B 0.698(2) 0.328(2) 1.090(2) 0.040(6) Uiso d . 1 . . H
H52C 0.701(2) 0.177(2) 1.089(2) 0.037(5) Uiso d . 1 . . H
H1W 0.336(2) -0.300(2) 0.602(2) 0.036(5) Uiso d . 1 . . H
H2W 0.323(2) -0.235(2) 0.506(2) 0.039(6) Uiso d . 1 . . H
H3W 0.927(2) 1.004(2) 0.616(2) 0.027(4) Uiso d . 1 . . H
H4W 0.850(2) 0.971(2) 0.506(2) 0.035(5) Uiso d . 1 . . H

loop_
_atom_site_aniso_label
_atom_site_aniso_U_11
_atom_site_aniso_U_22
_atom_site_aniso_U_33
_atom_site_aniso_U_12
_atom_site_aniso_U_13
_atom_site_aniso_U_23
S1 0.0284(2) 0.0249(2) 0.0217(2) 0.00530(14) 0.00833(12) -0.00508(13)
S2 0.0322(2) 0.0348(2) 0.0242(2) 0.00854(16) 0.01535(13) 0.01053(14)
O11 0.0101(3) 0.0118(4) 0.0261(4) -0.0008(3) 0.0053(3) -0.0008(3)
O12 0.0119(4) 0.0162(4) 0.0317(5) 0.0021(3) 0.0105(3) 0.0069(3)
O21 0.0127(4) 0.0119(4) 0.0246(4) 0.0027(3) 0.0049(3) 0.0002(3)
O22 0.0109(3) 0.0134(4) 0.0219(4) 0.0015(3) 0.0055(3) 0.0016(3)
O1W 0.0265(5) 0.0123(4) 0.0227(5) -0.0035(3) 0.0041(4) 0.0009(3)
O2W 0.0263(5) 0.0111(4) 0.0223(4) -0.0010(4) 0.0029(4) 0.0010(4)
N11 0.0087(4) 0.0104(4) 0.0231(5) -0.0006(3) 0.0052(3) 0.0007(3)
N12 0.0102(4) 0.0102(4) 0.0252(5) -0.0011(3) 0.0070(4) -0.0006(4)
N21 0.0125(4) 0.0104(4) 0.0293(6) 0.0009(4) 0.0060(4) 0.0022(4)
N22 0.0142(4) 0.0106(4) 0.0329(6) -0.0009(4) 0.0103(4) -0.0036(4)
N31 0.0120(4) 0.0094(4) 0.0294(5) -0.0003(4) 0.0076(4) 0.0027(4)
N32 0.0137(4) 0.0103(5) 0.0351(6) -0.0020(4) 0.0107(4) -0.0035(4)
C01 0.0113(5) 0.0110(5) 0.0172(5) -0.0006(4) 0.0048(4) -0.0017(4)
C02 0.0123(5) 0.0101(5) 0.0195(5) -0.0003(4) 0.0040(4) 0.0014(4)
C11 0.0114(4) 0.0107(4) 0.0148(4) -0.0001(4) 0.0056(4) 0.0004(4)
C12 0.0101(5) 0.0104(5) 0.0153(5) 0.0000(4) 0.0024(4) -0.0001(4)
C21 0.0092(4) 0.0094(4) 0.0199(5) 0.0000(4) 0.0053(4) 0.0002(4)
C22 0.0094(5) 0.0093(4) 0.0211(5) 0.0010(4) 0.0056(4) 0.0016(4)
C31 0.0116(5) 0.0140(5) 0.0214(5) -0.0014(4) 0.0040(4) -0.0025(4)
C32 0.0150(5) 0.0140(5) 0.0199(5) 0.0013(4) 0.0070(4) 0.0024(4)
C41 0.0153(5) 0.0266(7) 0.0192(5) 0.0001(5) 0.0055(4) -0.0031(5)
C42 0.0203(6) 0.0202(6) 0.0241(6) -0.0008(5) 0.0080(5) 0.0073(5)
C51 0.0369(9) 0.0507(11) 0.0225(7) 0.0159(8) -0.0002(6) -0.0022(7)
C52 0.0321(8) 0.0347(9) 0.0263(7) 0.0017(7) 0.0036(6) 0.0068(6)

loop_
_atom_type_symbol
_atom_type_description
_atom_type_scat_dispersion_real
_atom_type_scat_dispersion_imag
_atom_type_scat_source
C C 0.0033 0.0016 'International Tables Vol C Tables 4.2.6.8 and 6.1.1.4'
H H 0.0000 0.0000 'International Tables Vol C Tables 4.2.6.8 and 6.1.1.4'
N N 0.0061 0.0033 'International Tables Vol C Tables 4.2.6.8 and 6.1.1.4'
O O 0.0106 0.0060 'International Tables Vol C Tables 4.2.6.8 and 6.1.1.4'
S S 0.1246 0.1234 'International Tables Vol C Tables 4.2.6.8 and 6.1.1.4'

loop_
_geom_angle_atom_site_label_1
_geom_angle_atom_site_label_2
_geom_angle_atom_site_label_3
_geom_angle
_geom_angle_publ_flag
C51 S1 C41 100.79(8) yes
O11 C11 O21 125.24(11) no
O11 C11 C21 117.75(10) no
O21 C11 C21 117.01(10) no
C31 C41 S1 113.65(9) no
C01 N11 C21 123.77(10) no
N31 C01 N11 121.71(11) yes
N31 C01 N21 119.34(11) yes
N11 C01 N21 118.94(11) yes
C52 S2 C42 100.06(8) yes
O12 C12 O22 125.34(11) no
O12 C12 C22 118.53(10) no
O22 C12 C22 116.12(10) no
C32 C42 S2 114.09(10) no
C02 N12 C22 126.46(10) no
N12 C02 N22 118.69(11) yes
N12 C02 N32 122.48(11) yes
N22 C02 N32 118.82(11) yes
C01 N11 H11 115.2(12) no
C21 N11 H11 117.1(11) no
C02 N12 H12 116.5(13) no
C22 N12 H12 116.7(13) no
S1 C51 H51A 106.3(13) ?
S1 C51 H51B 111.2(15) ?
H51A C51 H51B 107(2) ?
S1 C51 H51C 109(2) ?
H51A C51 H51C 116(2) ?
H51B C51 H51C 108(2) ?
C31 C41 H41A 110.8(11) ?
S1 C41 H41A 108.8(11) ?
C31 C41 H41B 113.4(11) ?
S1 C41 H41B 102.3(11) ?
H41A C41 H41B 108(2) ?
C41 C31 C21 113.75(10) ?
C41 C31 H31A 108.9(9) ?
C21 C31 H31A 108.5(9) ?
C41 C31 H31B 110.5(10) ?
C21 C31 H31B 107.1(9) ?
H31A C31 H31B 107.8(14) ?
N11 C21 C11 109.47(9) ?
N11 C21 C31 111.07(10) ?
C11 C21 C31 111.89(9) ?
N11 C21 H21 110.0(9) ?
C11 C21 H21 106.9(10) ?
C31 C21 H21 107.4(9) ?
C01 N21 H211 118.8(12) ?
C01 N21 H212 118.8(12) ?
H211 N21 H212 121(2) ?
C01 N31 H311 119.9(12) ?
C01 N31 H312 114.9(13) ?
H311 N31 H312 124(2) ?
S2 C52 H52A 107.3(13) ?
S2 C52 H52B 114.3(13) ?
H52A C52 H52B 110(2) ?
S2 C52 H52C 106.9(13) ?
H52A C52 H52C 108(2) ?
H52B C52 H52C 111(2) ?
C32 C42 H42A 113.6(10) ?
S2 C42 H42A 108.3(9) ?
C32 C42 H42B 110.2(11) ?
S2 C42 H42B 105.0(10) ?
H42A C42 H42B 105(2) ?
C42 C32 C22 111.68(10) ?
C42 C32 H32A 109.8(10) ?
C22 C32 H32A 108.4(9) ?
C42 C32 H32B 110.6(10) ?
C22 C32 H32B 109.6(9) ?
H32A C32 H32B 106.5(14) ?
N12 C22 C12 109.22(9) ?
N12 C22 C32 110.97(10) ?
C12 C22 C32 109.61(10) ?
N12 C22 H22 109.5(9) ?
C12 C22 H22 107.8(9) ?
C32 C22 H22 109.6(9) ?
C02 N22 H221 120(2) ?
C02 N22 H222 118(2) ?
H221 N22 H222 122(2) ?
C02 N32 H321 126(2) ?
C02 N32 H322 117(2) ?
H321 N32 H322 117(2) ?
H1W O1W H2W 106(2) ?
H3W O2W H4W 106(2) ?

loop_
_geom_bond_atom_site_label_1
_geom_bond_atom_site_label_2
_geom_bond_site_symmetry_2
_geom_bond_distance
_geom_bond_publ_flag
S1 C41 . 1.810(2) no
S1 C51 . 1.798(2) no
C21 N11 . 1.460(2) no
C11 O11 . 1.266(2) no
C11 O21 . 1.249(2) no
C01 N11 . 1.333(2) yes
C01 N21 . 1.335(2) yes
C01 N31 . 1.331(2) yes
S2 C42 . 1.809(2) no
S2 C52 . 1.798(2) no
C22 N12 . 1.457(2) no
C12 O12 . 1.241(2) no
C12 O22 . 1.273(2) no
C02 N12 . 1.333(2) yes
C02 N22 . 1.328(2) yes
C02 N32 . 1.336(2) yes
C51 H51A . 0.96(2) ?
C51 H51B . 0.98(2) ?
C51 H51C . 0.98(3) ?
C41 C31 . 1.524(2) ?
C41 H41A . 0.93(2) ?
C41 H41B . 0.96(2) ?
C31 C21 . 1.545(2) ?
C31 H31A . 1.02(2) ?
C31 H31B . 0.98(2) ?
C21 C11 . 1.533(2) ?
C21 H21 . 0.96(2) ?
N11 H11 . 0.86(2) ?
N21 H211 . 0.85(2) ?
N21 H212 . 0.84(2) ?
N31 H311 . 0.87(2) ?
N31 H312 . 0.83(2) ?
C52 H52A . 0.95(2) ?
C52 H52B . 0.91(2) ?
C52 H52C . 0.90(2) ?
C42 C32 . 1.529(2) ?
C42 H42A . 0.95(2) ?
C42 H42B . 0.98(2) ?
C32 C22 . 1.539(2) ?
C32 H32A . 0.97(2) ?
C32 H32B . 0.97(2) ?
C22 C12 . 1.536(2) ?
C22 H22 . 0.98(2) ?
N12 H12 . 0.84(2) ?
N22 H221 . 0.85(2) ?
N22 H222 . 0.80(2) ?
N32 H321 . 0.83(2) ?
N32 H322 . 0.83(2) ?
O1W H1W . 0.81(2) ?
O1W H2W . 0.82(2) ?
O2W H3W . 0.87(2) ?
O2W H4W . 0.83(2) ?

loop_
_geom_hbond_atom_site_label_D
_geom_hbond_atom_site_label_H
_geom_hbond_atom_site_label_A
_geom_hbond_site_symmetry_A
_geom_hbond_distance_DH
_geom_hbond_distance_HA
_geom_hbond_distance_DA
_geom_hbond_angle_DHA
N11 H11 O12 . 0.86(2) 1.99(2) 2.805(2) 158(2)
N21 H211 O12 . 0.85(2) 2.22(2) 2.950(2) 145(2)
N21 H212 O2W . 0.84(2) 2.22(2) 2.960(2) 147(2)
N31 H311 O22 1_655 0.87(2) 2.08(2) 2.922(2) 165(2)
N31 H312 O2W . 0.83(2) 2.08(2) 2.855(2) 156(2)
N12 H12 O11 . 0.84(2) 2.050(10) 2.826(2) 154(2)
N22 H221 O11 . 0.85(2) 2.120(10) 2.874(2) 147(2)
N22 H222 O1W . 0.80(2) 2.12(2) 2.854(2) 154(2)
N32 H321 O21 1_455 0.83(2) 2.08(2) 2.907(2) 170(2)
N32 H322 O1W . 0.83(2) 2.18(2) 2.921(2) 150(2)
O1W H1W O22 1_545 0.81(2) 1.94(2) 2.744(2) 176(2)
O1W H2W O11 2_646 0.82(2) 2.00(2) 2.809(2) 169(2)
O2W H3W O21 1_565 0.87(2) 1.90(2) 2.771(2) 173(2)
O2W H3W O11 1_565 0.87(2) 2.62(2) 3.220(2) 126(2)
O2W H4W O22 2_656 0.83(2) 2.04(2) 2.858(2) 168(2)
C21 H21 O22 1_655 0.96(2) 2.47(2) 3.364(2) 155(2)
C22 H22 O21 1_455 0.98(2) 2.57(2) 3.514(2) 162(2)

loop_
_geom_torsion_atom_site_label_1
_geom_torsion_atom_site_label_2
_geom_torsion_atom_site_label_3
_geom_torsion_atom_site_label_4
_geom_torsion
_geom_torsion_publ_flag
C51 S1 C41 C31 -70.0(2) yes
S1 C41 C31 C21 -163.10(10) yes
O11 C11 C21 N11 -20.2(2) no
O21 C11 C21 N11 159.60(10) no
O11 C11 C21 C31 103.4(2) no
O21 C11 C21 C31 -76.9(2) no
N11 C21 C31 C41 53.6(2) yes
C11 C21 C31 C41 -69.1(2) yes
C11 C21 N11 C01 -160.80(10) yes
C31 C21 N11 C01 75.1(2) yes
N21 C01 N11 C21 -166.30(10) yes
N31 C01 N11 C21 14.4(2) yes
C52 S2 C42 C32 -69.00(10) yes
S2 C42 C32 C22 -179.40(10) yes
O12 C12 C22 N12 -29.4(2) no
O22 C12 C22 N12 151.40(10) no
O12 C12 C22 C32 92.4(2) no
O22 C12 C22 C32 -86.8(2) no
N12 C22 C32 C42 -63.3(2) yes
C12 C22 C32 C42 176.00(10) yes
C12 C22 N12 C02 -132.2(2) yes
C32 C22 N12 C02 106.9(2) yes
N22 C02 N12 C22 177.70(10) yes
N32 C02 N12 C22 -3.3(2) yes

loop_
_cod_related_entry_id
_cod_related_entry_database
_cod_related_entry_code
1 ChemSpider 30652422
